data_4504621
loop_
_publ_author_name
'Stephenson, Maria D.'
'Hardie, Michaele J.'

_publ_section_title
;
 Extended Structures of Transition Metal Complexes of
 6,7-Dicyanodipyridoquinoxaline:&#x2009; \p-Stacking, Weak Hydrogen
 Bonding, and CN&#x00B7;&#x00B7;&#x00B7;\p Interactions
;
_journal_issue 2
_journal_name_full 'Crystal Growth &amp; Design'
_journal_page_first 423
_journal_paper_doi 10.1021/cg050366t
_journal_volume 6
_journal_year 2006
_chemical_formula_sum 'C33 H12 Ag F3 N12 O3 S'
_chemical_formula_weight 821.48
_chemical_name_systematic
; 
 bis(6,7-dicyanodipyridoquinoxaline)silver(I) triflate
;
_space_group_IT_number 14
_symmetry_cell_setting monoclinic
_symmetry_space_group_name_Hall '-P 2ybc'
_symmetry_space_group_name_H-M 'P 1 21/c 1'
_atom_sites_solution_hydrogens geom
_atom_sites_solution_primary direct
_atom_sites_solution_secondary difmap
_audit_creation_method SHELXL-97
_cell_angle_alpha 90.00
_cell_angle_beta 105.9900(10)
_cell_angle_gamma 90.00
_cell_formula_units_Z 4
_cell_length_a 9.11200(10)
_cell_length_b 19.8070(3)
_cell_length_c 18.3900(4)
_cell_measurement_temperature 150(2)
_cell_volume 3190.64(9)
_computing_structure_refinement 'SHELXL-97 (Sheldrick, 1997)'
_computing_structure_solution 'SHELXS-97 (Sheldrick, 1990)'
_diffrn_ambient_temperature 150(2)
_diffrn_measured_fraction_theta_full 0.961
_diffrn_measured_fraction_theta_max 0.961
_diffrn_measurement_device_type CCD
_diffrn_radiation_monochromator graphite
_diffrn_radiation_source 'fine-focus sealed tube'
_diffrn_radiation_type MoK\a
_diffrn_radiation_wavelength 0.71073
_diffrn_reflns_av_R_equivalents 0.0371
_diffrn_reflns_av_sigmaI/netI 0.0541
_diffrn_reflns_limit_h_max 11
_diffrn_reflns_limit_h_min -11
_diffrn_reflns_limit_k_max 21
_diffrn_reflns_limit_k_min -23
_diffrn_reflns_limit_l_max 23
_diffrn_reflns_limit_l_min -23
_diffrn_reflns_number 12714
_diffrn_reflns_theta_full 27.50
_diffrn_reflns_theta_max 27.50
_diffrn_reflns_theta_min 1.54
_exptl_absorpt_coefficient_mu 0.773
_exptl_absorpt_correction_T_max 0.8607
_exptl_absorpt_correction_T_min 0.6985
_exptl_absorpt_correction_type multi-scan
_exptl_crystal_colour 'pale yellow'
_exptl_crystal_density_diffrn 1.710
_exptl_crystal_density_method 'not measured'
_exptl_crystal_description block
_exptl_crystal_F_000 1632
_exptl_crystal_size_max 0.50
_exptl_crystal_size_mid 0.30
_exptl_crystal_size_min 0.19
_refine_diff_density_max 0.720
_refine_diff_density_min -0.877
_refine_diff_density_rms 0.107
_refine_ls_extinction_method none
_refine_ls_goodness_of_fit_ref 1.056
_refine_ls_hydrogen_treatment noref
_refine_ls_matrix_type full
_refine_ls_number_parameters 478
_refine_ls_number_reflns 7039
_refine_ls_number_restraints 0
_refine_ls_restrained_S_all 1.056
_refine_ls_R_factor_all 0.0605
_refine_ls_R_factor_gt 0.0419
_refine_ls_shift/su_max 0.000
_refine_ls_shift/su_mean 0.000
_refine_ls_structure_factor_coef Fsqd
_refine_ls_weighting_details 'calc w=1/[\s^2^(Fo^2^)+(0.0796P)^2^+0.2890P] where P=(Fo^2^+2Fc^2^)/3'
_refine_ls_weighting_scheme calc
_refine_ls_wR_factor_gt 0.1161
_refine_ls_wR_factor_ref 0.1313
_reflns_number_gt 5474
_reflns_number_total 7039
_reflns_threshold_expression >2sigma(I)
_cod_data_source_file cg050366tsi20051006_114457.cif
_cod_data_source_block c:
_cod_depositor_comments
;
The following automatic conversions were performed:

'_symmetry_cell_setting' value 'Monoclinic' changed to 'monoclinic'
according to /home/saulius/struct/CIF-dictionaries/cif_core.dic
dictionary named 'cif_core.dic' version 2.4.1 from
2010-06-29.

'_exptl_absorpt_correction_type' value 'multiscan'
changed to 'multi-scan' according to
/home/saulius/struct/CIF-dictionaries/cif_core.dic dictionary named
'cif_core.dic' version 2.4.1 from 2010-06-29.

Automatic conversion script
Id: cif_fix_values 1715 2011-07-08 13:25:40Z adriana 
;
_cod_original_sg_symbol_H-M P2(1)/c
_cod_database_code 4504621

loop_
_symmetry_equiv_pos_as_xyz
'x, y, z'
'-x, y+1/2, -z+1/2'
'-x, -y, -z'
'x, -y-1/2, z-1/2'

loop_
_atom_site_label
_atom_site_type_symbol
_atom_site_fract_x
_atom_site_fract_y
_atom_site_fract_z
_atom_site_U_iso_or_equiv
_atom_site_adp_type
_atom_site_occupancy
_atom_site_symmetry_multiplicity
_atom_site_calc_flag
_atom_site_refinement_flags
Ag1 Ag 0.22870(3) 0.242838(11) 0.022151(14) 0.04483(11) Uani 1 1 d .
S1 S 0.55524(7) 0.41042(4) 0.19540(4) 0.03745(18) Uani 1 1 d .
F1 F 0.5196(3) 0.34982(11) 0.31648(12) 0.0728(6) Uani 1 1 d .
O1 O 0.6896(2) 0.44344(12) 0.24162(14) 0.0586(6) Uani 1 1 d .
N1 N 0.4601(2) 0.18298(11) 0.03931(13) 0.0361(5) Uani 1 1 d .
F2 F 0.6614(2) 0.29619(10) 0.25995(12) 0.0614(5) Uani 1 1 d .
O2 O 0.4169(2) 0.44709(11) 0.18973(13) 0.0497(6) Uani 1 1 d .
C2 C 0.5971(3) 0.19886(14) 0.08567(17) 0.0398(6) Uani 1 1 d .
H2 H 0.6038 0.2361 0.1190 0.048 Uiso 1 1 calc R
F3 F 0.4192(2) 0.29726(10) 0.21214(13) 0.0683(6) Uani 1 1 d .
O3 O 0.5703(3) 0.38231(12) 0.12573(13) 0.0540(6) Uani 1 1 d .
C3 C 0.7291(3) 0.16359(14) 0.08730(16) 0.0372(6) Uani 1 1 d .
H3 H 0.8227 0.1750 0.1231 0.045 Uiso 1 1 calc R
C4 C 0.7237(3) 0.11175(14) 0.03666(15) 0.0336(6) Uani 1 1 d .
H4 H 0.8137 0.0881 0.0355 0.040 Uiso 1 1 calc R
N5 N 0.6921(2) 0.00716(11) -0.07254(12) 0.0320(5) Uani 1 1 d .
N6 N 0.9085(3) -0.10920(15) -0.13448(19) 0.0586(8) Uani 1 1 d .
C6 C 0.8051(3) -0.07822(15) -0.13062(18) 0.0420(7) Uani 1 1 d .
N7 N 0.4924(3) -0.14571(13) -0.28044(16) 0.0470(6) Uani 1 1 d .
C7 C 0.5079(3) -0.10683(13) -0.23225(16) 0.0357(6) Uani 1 1 d .
N8 N 0.4018(2) -0.02619(10) -0.16752(12) 0.0316(5) Uani 1 1 d .
C9 C 0.1377(3) 0.03893(13) -0.15061(16) 0.0361(6) Uani 1 1 d .
H9 H 0.1235 0.0028 -0.1859 0.043 Uiso 1 1 calc R
C10 C 0.0152(3) 0.07415(15) -0.14060(17) 0.0406(7) Uani 1 1 d .
H10 H -0.0857 0.0619 -0.1679 0.049 Uiso 1 1 calc R
C11 C 0.0397(3) 0.12767(14) -0.09043(18) 0.0419(7) Uani 1 1 d .
H11 H -0.0464 0.1520 -0.0849 0.050 Uiso 1 1 calc R
N12 N 0.1783(2) 0.14694(11) -0.04937(14) 0.0363(5) Uani 1 1 d .
C13 C 0.4523(3) 0.13100(12) -0.00897(15) 0.0300(5) Uani 1 1 d .
C14 C 0.2998(3) 0.11185(13) -0.05732(15) 0.0308(5) Uani 1 1 d .
C15 C 0.5820(3) 0.09467(12) -0.01317(14) 0.0291(5) Uani 1 1 d .
C16 C 0.2843(3) 0.05746(13) -0.10761(14) 0.0296(5) Uani 1 1 d .
C17 C 0.5660(3) 0.04045(12) -0.06853(15) 0.0288(5) Uani 1 1 d .
C18 C 0.4196(3) 0.02296(12) -0.11518(14) 0.0289(5) Uani 1 1 d .
C19 C 0.6718(3) -0.04078(13) -0.12494(16) 0.0328(6) Uani 1 1 d .
C20 C 0.5261(3) -0.05654(13) -0.17332(15) 0.0309(5) Uani 1 1 d .
N21 N 0.2579(2) 0.35274(12) -0.02150(13) 0.0343(5) Uani 1 1 d .
C22 C 0.3294(3) 0.37078(15) -0.07265(18) 0.0419(7) Uani 1 1 d .
H22 H 0.3609 0.3363 -0.1010 0.050 Uiso 1 1 calc R
C23 C 0.3603(3) 0.43777(16) -0.08677(18) 0.0430(7) Uani 1 1 d .
H23 H 0.4116 0.4484 -0.1238 0.052 Uiso 1 1 calc R
C24 C 0.3152(3) 0.48806(14) -0.04615(16) 0.0354(6) Uani 1 1 d .
H24 H 0.3337 0.5341 -0.0551 0.042 Uiso 1 1 calc R
N25 N 0.2232(2) 0.58611(11) 0.04343(13) 0.0324(5) Uani 1 1 d .
N26 N 0.2253(4) 0.75716(13) 0.06447(19) 0.0566(8) Uani 1 1 d .
C26 C 0.2063(3) 0.70136(14) 0.07391(16) 0.0394(6) Uani 1 1 d .
N27 N 0.0240(4) 0.70254(15) 0.22357(19) 0.0619(8) Uani 1 1 d .
C27 C 0.0562(4) 0.66262(15) 0.18671(18) 0.0440(7) Uani 1 1 d .
N28 N 0.0671(2) 0.54762(11) 0.14955(13) 0.0329(5) Uani 1 1 d .
C29 C -0.0103(3) 0.41034(14) 0.16211(17) 0.0371(6) Uani 1 1 d .
H29 H -0.0560 0.4426 0.1872 0.045 Uiso 1 1 calc R
C30 C -0.0289(3) 0.34238(15) 0.17214(18) 0.0422(7) Uani 1 1 d .
H30 H -0.0876 0.3269 0.2042 0.051 Uiso 1 1 calc R
C31 C 0.0400(3) 0.29688(14) 0.13447(18) 0.0406(7) Uani 1 1 d .
H31 H 0.0319 0.2501 0.1441 0.049 Uiso 1 1 calc R
N32 N 0.1167(2) 0.31504(11) 0.08577(13) 0.0347(5) Uani 1 1 d .
C33 C 0.2148(3) 0.40194(13) 0.01926(14) 0.0287(5) Uani 1 1 d .
C34 C 0.1347(3) 0.38178(12) 0.07474(15) 0.0286(5) Uani 1 1 d .
C35 C 0.2416(3) 0.47045(13) 0.00850(15) 0.0296(5) Uani 1 1 d .
C36 C 0.0764(3) 0.43105(13) 0.11464(14) 0.0298(5) Uani 1 1 d .
C37 C 0.1920(3) 0.52078(12) 0.05376(15) 0.0292(5) Uani 1 1 d .
C38 C 0.1116(3) 0.50192(12) 0.10586(14) 0.0286(5) Uani 1 1 d .
C39 C 0.1764(3) 0.63086(13) 0.08597(15) 0.0329(6) Uani 1 1 d .
C40 C 0.1009(3) 0.61152(13) 0.13962(16) 0.0346(6) Uani 1 1 d .
C41 C 0.5379(3) 0.33481(16) 0.24907(17) 0.0439(7) Uani 1 1 d .

loop_
_atom_site_aniso_label
_atom_site_aniso_U_11
_atom_site_aniso_U_22
_atom_site_aniso_U_33
_atom_site_aniso_U_23
_atom_site_aniso_U_13
_atom_site_aniso_U_12
Ag1 0.05236(16) 0.02980(16) 0.05599(19) -0.00650(9) 0.02107(12) 0.00525(8)
S1 0.0321(3) 0.0386(4) 0.0392(4) 0.0000(3) 0.0056(3) 0.0027(3)
F1 0.1145(19) 0.0663(14) 0.0484(13) 0.0063(10) 0.0402(12) 0.0253(13)
O1 0.0407(11) 0.0525(13) 0.0696(16) -0.0020(12) -0.0070(10) -0.0034(10)
N1 0.0389(11) 0.0302(12) 0.0394(13) -0.0055(9) 0.0112(10) -0.0034(9)
F2 0.0707(12) 0.0516(12) 0.0619(13) 0.0091(9) 0.0184(10) 0.0248(9)
O2 0.0381(10) 0.0492(12) 0.0555(14) -0.0025(10) 0.0025(9) 0.0124(9)
C2 0.0451(15) 0.0351(15) 0.0397(17) -0.0095(12) 0.0124(12) -0.0080(11)
F3 0.0684(13) 0.0533(12) 0.0791(15) 0.0061(10) 0.0137(11) -0.0143(10)
O3 0.0700(15) 0.0535(14) 0.0433(13) 0.0027(10) 0.0239(11) 0.0038(11)
C3 0.0373(13) 0.0329(14) 0.0402(16) -0.0054(11) 0.0088(11) -0.0099(10)
C4 0.0341(13) 0.0320(14) 0.0349(15) 0.0020(11) 0.0097(11) -0.0029(9)
N5 0.0316(10) 0.0287(11) 0.0352(13) 0.0007(9) 0.0085(9) 0.0018(8)
N6 0.0451(15) 0.0554(17) 0.072(2) -0.0210(15) 0.0113(14) 0.0076(12)
C6 0.0356(14) 0.0405(16) 0.0491(18) -0.0110(13) 0.0105(12) 0.0002(11)
N7 0.0526(14) 0.0424(14) 0.0470(16) -0.0090(12) 0.0154(12) -0.0028(11)
C7 0.0379(13) 0.0309(14) 0.0396(16) -0.0023(12) 0.0132(12) -0.0030(10)
N8 0.0367(11) 0.0282(11) 0.0307(12) -0.0010(9) 0.0105(9) -0.0031(8)
C9 0.0359(13) 0.0315(14) 0.0393(16) -0.0033(11) 0.0081(11) -0.0019(10)
C10 0.0317(13) 0.0404(15) 0.0457(17) -0.0041(13) 0.0041(12) 0.0010(11)
C11 0.0346(13) 0.0395(16) 0.0515(18) -0.0007(13) 0.0116(12) 0.0040(11)
N12 0.0350(11) 0.0303(12) 0.0437(14) -0.0045(10) 0.0114(10) 0.0006(9)
C13 0.0333(12) 0.0249(12) 0.0326(14) -0.0007(10) 0.0102(10) -0.0020(9)
C14 0.0323(12) 0.0275(13) 0.0334(14) -0.0001(10) 0.0101(10) -0.0019(9)
C15 0.0336(12) 0.0237(12) 0.0295(14) 0.0006(9) 0.0077(10) -0.0032(9)
C16 0.0288(11) 0.0302(13) 0.0291(14) 0.0020(10) 0.0068(10) 0.0002(9)
C17 0.0317(12) 0.0234(12) 0.0314(14) 0.0036(9) 0.0089(10) -0.0007(9)
C18 0.0335(12) 0.0235(12) 0.0293(14) 0.0010(9) 0.0077(10) -0.0020(9)
C19 0.0359(13) 0.0279(13) 0.0370(15) -0.0005(10) 0.0139(11) 0.0006(10)
C20 0.0368(13) 0.0277(13) 0.0301(14) -0.0002(10) 0.0124(10) -0.0006(10)
N21 0.0385(12) 0.0282(13) 0.0386(14) -0.0051(9) 0.0149(10) 0.0024(8)
C22 0.0491(16) 0.0370(16) 0.0448(18) -0.0060(12) 0.0218(13) 0.0026(12)
C23 0.0498(16) 0.0450(17) 0.0415(17) -0.0006(13) 0.0247(13) -0.0004(13)
C24 0.0399(13) 0.0327(14) 0.0350(15) 0.0030(11) 0.0126(11) 0.0008(10)
N25 0.0338(11) 0.0285(12) 0.0327(12) 0.0016(9) 0.0056(9) 0.0012(8)
N26 0.088(2) 0.0333(17) 0.0516(19) 0.0009(11) 0.0239(16) 0.0007(12)
C26 0.0518(16) 0.0311(16) 0.0350(16) -0.0008(11) 0.0115(12) 0.0011(11)
N27 0.084(2) 0.0419(16) 0.071(2) -0.0150(14) 0.0401(17) -0.0013(14)
C27 0.0570(18) 0.0324(15) 0.0452(18) -0.0065(13) 0.0182(14) -0.0026(12)
N28 0.0308(10) 0.0327(12) 0.0350(13) -0.0046(9) 0.0087(9) 0.0017(8)
C29 0.0348(13) 0.0375(15) 0.0417(16) -0.0031(11) 0.0151(11) 0.0002(10)
C30 0.0425(15) 0.0398(16) 0.0510(19) 0.0004(13) 0.0239(13) -0.0060(12)
C31 0.0433(14) 0.0303(14) 0.0524(19) -0.0023(12) 0.0203(13) -0.0055(11)
N32 0.0339(11) 0.0283(11) 0.0440(14) -0.0023(9) 0.0141(9) -0.0038(8)
C33 0.0273(11) 0.0291(14) 0.0278(13) -0.0026(9) 0.0045(10) 0.0009(9)
C34 0.0248(10) 0.0284(13) 0.0323(14) -0.0038(10) 0.0073(10) 0.0009(9)
C35 0.0286(11) 0.0278(14) 0.0317(14) -0.0005(10) 0.0071(10) 0.0012(9)
C36 0.0254(11) 0.0323(13) 0.0315(14) -0.0024(10) 0.0072(10) 0.0005(9)
C37 0.0286(11) 0.0272(13) 0.0296(14) 0.0011(10) 0.0043(10) 0.0047(9)
C38 0.0245(11) 0.0290(13) 0.0310(14) -0.0042(10) 0.0053(10) 0.0012(9)
C39 0.0380(13) 0.0270(13) 0.0306(15) -0.0014(10) 0.0043(11) 0.0017(10)
C40 0.0362(13) 0.0290(13) 0.0374(15) -0.0064(11) 0.0081(11) 0.0027(10)
C41 0.0491(16) 0.0466(18) 0.0358(17) -0.0039(13) 0.0114(13) 0.0082(13)

loop_
_atom_type_symbol
_atom_type_description
_atom_type_scat_dispersion_real
_atom_type_scat_dispersion_imag
_atom_type_scat_source
C C 0.0033 0.0016 'International Tables Vol C Tables 4.2.6.8 and 6.1.1.4'
H H 0.0000 0.0000 'International Tables Vol C Tables 4.2.6.8 and 6.1.1.4'
N N 0.0061 0.0033 'International Tables Vol C Tables 4.2.6.8 and 6.1.1.4'
Ag Ag -0.8971 1.1015 'International Tables Vol C Tables 4.2.6.8 and 6.1.1.4'
S S 0.1246 0.1234 'International Tables Vol C Tables 4.2.6.8 and 6.1.1.4'
O O 0.0106 0.0060 'International Tables Vol C Tables 4.2.6.8 and 6.1.1.4'
F F 0.0171 0.0103 'International Tables Vol C Tables 4.2.6.8 and 6.1.1.4'

loop_
_geom_angle_atom_site_label_1
_geom_angle_atom_site_label_2
_geom_angle_atom_site_label_3
_geom_angle
N32 Ag1 N12 140.90(8)
N32 Ag1 N21 72.67(8)
N12 Ag1 N21 126.49(8)
N32 Ag1 N1 139.60(8)
N12 Ag1 N1 71.95(7)
N21 Ag1 N1 109.15(8)
O2 S1 O3 115.41(14)
O2 S1 O1 113.60(14)
O3 S1 O1 115.31(15)
O2 S1 C41 104.46(14)
O3 S1 C41 101.99(14)
O1 S1 C41 103.87(14)
C2 N1 C13 117.9(2)
C2 N1 Ag1 127.40(18)
C13 N1 Ag1 114.35(16)
N1 C2 C3 123.1(3)
N1 C2 H2 118.4
C3 C2 H2 118.4
C4 C3 C2 119.5(2)
C4 C3 H3 120.3
C2 C3 H3 120.3
C3 C4 C15 118.5(2)
C3 C4 H4 120.8
C15 C4 H4 120.8
C19 N5 C17 116.1(2)
N6 C6 C19 178.2(4)
N7 C7 C20 178.4(3)
C20 N8 C18 116.9(2)
C10 C9 C16 118.4(3)
C10 C9 H9 120.8
C16 C9 H9 120.8
C9 C10 C11 119.5(2)
C9 C10 H10 120.3
C11 C10 H10 120.3
N12 C11 C10 123.4(3)
N12 C11 H11 118.3
C10 C11 H11 118.3
C11 N12 C14 117.9(2)
C11 N12 Ag1 124.88(18)
C14 N12 Ag1 116.75(16)
N1 C13 C15 122.4(2)
N1 C13 C14 117.5(2)
C15 C13 C14 120.1(2)
N12 C14 C16 122.1(2)
N12 C14 C13 117.8(2)
C16 C14 C13 120.1(2)
C13 C15 C4 118.5(2)
C13 C15 C17 119.5(2)
C4 C15 C17 122.0(2)
C9 C16 C14 118.7(2)
C9 C16 C18 121.8(2)
C14 C16 C18 119.5(2)
N5 C17 C18 121.6(2)
N5 C17 C15 118.5(2)
C18 C17 C15 119.9(2)
N8 C18 C17 121.2(2)
N8 C18 C16 118.1(2)
C17 C18 C16 120.7(2)
N5 C19 C20 122.2(2)
N5 C19 C6 117.7(2)
C20 C19 C6 120.1(2)
N8 C20 C19 122.0(2)
N8 C20 C7 116.9(2)
C19 C20 C7 121.1(2)
C22 N21 C33 118.1(2)
C22 N21 Ag1 127.64(19)
C33 N21 Ag1 113.51(18)
N21 C22 C23 123.3(3)
N21 C22 H22 118.3
C23 C22 H22 118.3
C24 C23 C22 118.8(3)
C24 C23 H23 120.6
C22 C23 H23 120.6
C23 C24 C35 119.0(3)
C23 C24 H24 120.5
C35 C24 H24 120.5
C39 N25 C37 116.3(2)
N26 C26 C39 177.9(4)
N27 C27 C40 178.9(4)
C40 N28 C38 116.1(2)
C30 C29 C36 119.0(3)
C30 C29 H29 120.5
C36 C29 H29 120.5
C29 C30 C31 118.7(3)
C29 C30 H30 120.7
C31 C30 H30 120.7
N32 C31 C30 123.7(3)
N32 C31 H31 118.2
C30 C31 H31 118.2
C31 N32 C34 118.3(2)
C31 N32 Ag1 125.01(18)
C34 N32 Ag1 116.68(18)
N21 C33 C35 122.0(2)
N21 C33 C34 117.8(2)
C35 C33 C34 120.1(2)
N32 C34 C36 121.3(2)
N32 C34 C33 118.4(2)
C36 C34 C33 120.4(2)
C24 C35 C33 118.7(2)
C24 C35 C37 122.0(2)
C33 C35 C37 119.4(2)
C29 C36 C34 118.9(2)
C29 C36 C38 122.3(2)
C34 C36 C38 118.8(2)
N25 C37 C38 121.3(2)
N25 C37 C35 117.9(2)
C38 C37 C35 120.8(2)
N28 C38 C37 121.8(2)
N28 C38 C36 118.0(2)
C37 C38 C36 120.2(2)
N25 C39 C40 122.1(2)
N25 C39 C26 116.6(3)
C40 C39 C26 121.3(3)
N28 C40 C39 122.3(2)
N28 C40 C27 117.8(3)
C39 C40 C27 119.9(3)
F2 C41 F1 107.9(2)
F2 C41 F3 106.8(3)
F1 C41 F3 107.9(3)
F2 C41 S1 111.0(2)
F1 C41 S1 111.9(2)
F3 C41 S1 111.2(2)

loop_
_geom_bond_atom_site_label_1
_geom_bond_atom_site_label_2
_geom_bond_distance
Ag1 N32 2.262(2)
Ag1 N12 2.284(2)
Ag1 N21 2.360(2)
Ag1 N1 2.363(2)
S1 O2 1.434(2)
S1 O3 1.438(2)
S1 O1 1.441(2)
S1 C41 1.824(3)
F1 C41 1.329(4)
N1 C2 1.341(3)
N1 C13 1.349(3)
F2 C41 1.329(3)
C2 C3 1.384(4)
C2 H2 0.9500
F3 C41 1.334(4)
C3 C4 1.378(4)
C3 H3 0.9500
C4 C15 1.403(3)
C4 H4 0.9500
N5 C19 1.329(3)
N5 C17 1.345(3)
N6 C6 1.143(4)
C6 C19 1.451(4)
N7 C7 1.153(4)
C7 C20 1.447(4)
N8 C20 1.312(3)
N8 C18 1.347(3)
C9 C10 1.371(4)
C9 C16 1.401(3)
C9 H9 0.9500
C10 C11 1.382(4)
C10 H10 0.9500
C11 N12 1.336(3)
C11 H11 0.9500
N12 C14 1.349(3)
C13 C15 1.404(3)
C13 C14 1.478(3)
C14 C16 1.402(4)
C15 C17 1.459(3)
C16 C18 1.449(4)
C17 C18 1.416(3)
C19 C20 1.415(3)
N21 C22 1.332(4)
N21 C33 1.352(3)
C22 C23 1.396(4)
C22 H22 0.9500
C23 C24 1.374(4)
C23 H23 0.9500
C24 C35 1.397(4)
C24 H24 0.9500
N25 C39 1.328(4)
N25 C37 1.349(3)
N26 C26 1.139(4)
C26 C39 1.451(4)
N27 C27 1.132(4)
C27 C40 1.461(4)
N28 C40 1.327(4)
N28 C38 1.345(3)
C29 C30 1.375(4)
C29 C36 1.391(4)
C29 H29 0.9500
C30 C31 1.388(4)
C30 H30 0.9500
C31 N32 1.328(4)
C31 H31 0.9500
N32 C34 1.354(3)
C33 C35 1.403(4)
C33 C34 1.464(4)
C34 C36 1.410(4)
C35 C37 1.449(4)
C36 C38 1.459(4)
C37 C38 1.407(4)
C39 C40 1.402(4)
